data_7708607
loop_
_publ_author_name
'Zheng, Han-Wen'
'Yang, Dong-Dong'
'Liang, Qiong-Fang'
'Zheng, Xiangjun'

_publ_section_title
;
 Multi-stimuli-responsive Zn(II)-Schiff base complexes adjusted by
 rotatable aromatic rings
;
_journal_name_full 'Dalton Transactions'
_journal_paper_doi 10.1039/D1DT02476K
_journal_year 2021
_chemical_formula_moiety 'C40 H26 N4 O2 S2 Zn'
_chemical_formula_sum 'C40 H26 N4 O2 S2 Zn'
_chemical_formula_weight 724.14
_space_group_crystal_system triclinic
_space_group_IT_number 2
_space_group_name_Hall '-P 1'
_space_group_name_H-M_alt 'P -1'
_atom_sites_solution_hydrogens geom
_atom_sites_solution_primary iterative
_audit_creation_date 2021-06-02
_audit_creation_method
;
Olex2 1.2
(compiled 2018.05.29 svn.r3508 for OlexSys, GUI svn.r5506)
;
_audit_update_record
;
2021-07-26 deposited with the CCDC.	2021-10-11 downloaded from the CCDC.
;
_cell_angle_alpha 66.694(4)
_cell_angle_beta 89.324(3)
_cell_angle_gamma 65.169(4)
_cell_formula_units_Z 2
_cell_length_a 11.4929(5)
_cell_length_b 12.7136(5)
_cell_length_c 13.8590(4)
_cell_measurement_reflns_used 8321
_cell_measurement_temperature 100.00(10)
_cell_measurement_theta_max 75.4430
_cell_measurement_theta_min 3.4850
_cell_volume 1658.66(14)
_computing_cell_refinement 'CrysAlisPro 1.171.40.84a (Rigaku OD, 2020)'
_computing_data_collection 'CrysAlisPro 1.171.40.84a (Rigaku OD, 2020)'
_computing_data_reduction 'CrysAlisPro 1.171.40.84a (Rigaku OD, 2020)'
_computing_molecular_graphics 'Olex2 (Dolomanov et al., 2009)'
_computing_publication_material 'Olex2 (Dolomanov et al., 2009)'
_computing_structure_refinement 'ShelXL (Sheldrick, 2015)'
_computing_structure_solution 'olex2.solve (Bourhis et al., 2015)'
_diffrn_ambient_environment N~2~
_diffrn_ambient_temperature 100.00(10)
_diffrn_detector 'Hybrid Pixel Array Detector'
_diffrn_detector_area_resol_mean 10.0000
_diffrn_detector_type HyPix
_diffrn_measured_fraction_theta_full 0.997
_diffrn_measured_fraction_theta_max 0.971
_diffrn_measurement_details
;
List of Runs (angles in degrees, time in seconds):

  # Type    Start    End  Width  t~exp~   \w     \q     \k     \f   Frames
#--------------------------------------------------------------------------
  1  \w    -27.00  27.00   0.50    0.42    --   46.70 -19.00 -90.00  108
  2  \w     93.00 123.00   0.50    1.69    --  104.75  45.00-120.00   60
  3  \w    142.00 171.00   0.50    1.69    --  104.75  45.00-120.00   58
  4  \w    119.00 170.00   0.50    1.69    --  104.75  86.00-169.00  102
  5  \w    100.00 150.00   0.50    1.69    --  104.75  45.00-180.00  100
  6  \w     90.00 116.00   0.50    1.69    --  104.75  86.00-169.00   52
  7  \w     92.00 177.00   0.50    1.69    --  104.75  45.00 -90.00  170
  8  \w    107.00 132.00   0.50    1.69    --  104.75 -86.00  72.00   50
  9  \w     72.00 115.00   0.50    1.69    --  104.75-125.00   0.00   86
 10  \w     63.00  93.00   0.50    1.69    --  104.75 -86.00  72.00   60
 11  \w     36.00  62.00   0.50    1.69    --  104.75-125.00   0.00   52
 12  \w     32.00 114.00   0.50    1.69    --  104.75-125.00  60.00  164
 13  \w     59.00 108.00   0.50    1.69    --  104.75 -94.00-120.00   98
 14  \w     72.00 115.00   0.50    1.69    --  104.75-125.00-180.00   86
 15  \w     32.00 113.00   0.50    1.69    --  104.75-125.00-120.00  162
 16  \w     18.00  89.00   0.50    0.42    --   46.70-125.00 -90.00  142
 17  \w    -21.00  67.00   0.50    0.42    --   46.70 -86.00  72.00  176
 18  \w    -23.00  25.00   0.50    0.42    --  -46.70  19.00 120.00   96
 19  \w    -25.00  20.00   0.50    0.42    --   46.70 -19.00 150.00   90
 20  \w     79.00 122.00   0.50    1.69    --  104.75 125.00 -60.00   86
 21  \w    -10.00  25.00   0.50    0.42    --  -46.70  86.00-169.00   70
 22  \w    -44.00 -17.00   0.50    0.42    --  -46.70  86.00-169.00   54
 23  \w   -107.00 -72.00   0.50    0.42    --  -46.70-125.00-120.00   70
 24  \w   -116.00 -74.00   0.50    0.42    --  -46.70-125.00-150.00   84
 25  \w   -125.00 -89.00   0.50    1.69    -- -102.00 -94.00-180.00   72
 26  \w   -174.00-144.00   0.50    1.69    -- -102.00 -94.00-180.00   60
 27  \w   -114.00 -79.00   0.50    0.42    --  -46.70-125.00  60.00   70
 28  \w   -174.00 -90.00   0.50    1.69    -- -102.00 -30.00  90.00  168
 29  \w    -68.00 -29.00   0.50    1.69    -- -102.00  61.00  30.00   78
 30  \w    -69.00 -34.00   0.50    1.69    -- -102.00  61.00  60.00   70
 31  \w    -67.00 -42.00   0.50    1.69    -- -102.00  61.00 120.00   50
 32  \w    -96.00 -30.00   0.50    1.69    -- -102.00  77.00 120.00  132
 33  \w    -91.00 -64.00   0.50    1.69    -- -102.00 125.00 -30.00   54
 34  \w   -101.00 -41.00   0.50    1.69    -- -102.00  77.00 -60.00  120
 35  \w    -84.00 -58.00   0.50    1.69    -- -102.00  77.00 -90.00   52
 36  \w    -79.00 -54.00   0.50    1.69    -- -102.00  86.00-169.00   50
 37  \w    -95.00 -40.00   0.50    1.69    -- -102.00  77.00-180.00  110
 38  \w    -83.00 -32.00   0.50    1.69    -- -102.00 125.00 -60.00  102
 39  \w   -175.00-111.00   0.50    1.69    -- -102.00 -15.00 150.00  128
 40  \w   -148.00 -78.00   0.50    1.69    -- -102.00 -86.00  72.00  140
;
_diffrn_measurement_device 'four-circle diffractometer'
_diffrn_measurement_device_type 'XtaLAB Synergy R, DW system, HyPix'
_diffrn_measurement_method '\w scans'
_diffrn_orient_matrix_type 'CrysAlisPro convention (1999,Acta A55,543-557)'
_diffrn_orient_matrix_UB_11 -0.1027251000
_diffrn_orient_matrix_UB_12 0.0152780000
_diffrn_orient_matrix_UB_13 0.0724437000
_diffrn_orient_matrix_UB_21 -0.0967859000
_diffrn_orient_matrix_UB_22 0.0092695000
_diffrn_orient_matrix_UB_23 -0.0825499000
_diffrn_orient_matrix_UB_31 0.0516695000
_diffrn_orient_matrix_UB_32 -0.1468451000
_diffrn_orient_matrix_UB_33 0.0557412000
_diffrn_radiation_monochromator mirror
_diffrn_radiation_probe x-ray
_diffrn_radiation_type CuK\a
_diffrn_radiation_wavelength 1.54184
_diffrn_reflns_av_R_equivalents 0.0470
_diffrn_reflns_av_unetI/netI 0.0453
_diffrn_reflns_Laue_measured_fraction_full 0.997
_diffrn_reflns_Laue_measured_fraction_max 0.971
_diffrn_reflns_limit_h_max 14
_diffrn_reflns_limit_h_min -14
_diffrn_reflns_limit_k_max 14
_diffrn_reflns_limit_k_min -15
_diffrn_reflns_limit_l_max 17
_diffrn_reflns_limit_l_min -17
_diffrn_reflns_number 20225
_diffrn_reflns_point_group_measured_fraction_full 0.997
_diffrn_reflns_point_group_measured_fraction_max 0.971
_diffrn_reflns_theta_full 67.684
_diffrn_reflns_theta_max 74.390
_diffrn_reflns_theta_min 3.534
_diffrn_source 'Rotating-anode X-ray tube'
_diffrn_source_type 'Rigaku (Cu) X-ray Source'
_exptl_absorpt_coefficient_mu 2.549
_exptl_absorpt_correction_T_max 1.00000
_exptl_absorpt_correction_T_min 0.75044
_exptl_absorpt_correction_type multi-scan
_exptl_absorpt_process_details
;
CrysAlisPro 1.171.40.84a (Rigaku Oxford Diffraction, 2020)
Empirical absorption correction using spherical harmonics,
implemented in SCALE3 ABSPACK scaling algorithm.
;
_exptl_crystal_colour 'clear light yellow'
_exptl_crystal_density_diffrn 1.450
_exptl_crystal_description block
_exptl_crystal_F_000 744
_exptl_crystal_size_max 0.15
_exptl_crystal_size_mid 0.1
_exptl_crystal_size_min 0.05
_refine_diff_density_max 0.538
_refine_diff_density_min -0.579
_refine_diff_density_rms 0.081
_refine_ls_extinction_method none
_refine_ls_goodness_of_fit_ref 1.058
_refine_ls_hydrogen_treatment constr
_refine_ls_matrix_type full
_refine_ls_number_parameters 442
_refine_ls_number_reflns 6587
_refine_ls_number_restraints 0
_refine_ls_restrained_S_all 1.058
_refine_ls_R_factor_all 0.0499
_refine_ls_R_factor_gt 0.0437
_refine_ls_shift/su_max 0.000
_refine_ls_shift/su_mean 0.000
_refine_ls_structure_factor_coef Fsqd
_refine_ls_weighting_details 'w=1/[\s^2^(Fo^2^)+(0.0683P)^2^+0.9456P] where P=(Fo^2^+2Fc^2^)/3'
_refine_ls_weighting_scheme calc
_refine_ls_wR_factor_gt 0.1169
_refine_ls_wR_factor_ref 0.1211
_reflns_Friedel_coverage 0.000
_reflns_number_gt 5850
_reflns_number_total 6587
_reflns_threshold_expression 'I > 2\s(I)'
_cod_data_source_file d1dt02476k2.cif
_cod_data_source_block ZnL1
_cod_original_cell_volume 1658.66(13)
_cod_database_code 7708607
_shelx_shelxl_version_number 2014/7
_chemical_oxdiff_formula 'C H O N S Zn'
_shelx_space_group_comment
;
The symmetry employed for this shelxl refinement is uniquely defined
by the following loop, which should always be used as a source of
symmetry information in preference to the above space-group names.
They are only intended as comments.
;
_diffrn_oxdiff_digest_frames
;
01f7ab16545a896137f4fea28e2d4187360003935d8
;
_reflns_odcompleteness_completeness 99.75
_reflns_odcompleteness_iscentric 1
_reflns_odcompleteness_theta 66.97
_olex2_refinement_description
;
1. Fixed Uiso
 At 1.2 times of:
  All C(H) groups
2.a Aromatic/amide H refined with riding coordinates:
 C14(H14), C18(H18), C3(H3), C12(H12), C5(H5), C10(H10), C37(H37), C38(H38),
 C40(H40), C11(H11), C24(H24), C9(H9), C4(H4), C30(H30), C29(H29), C25(H25),
 C23(H23), C39(H39), C32(H32), C36(H36), C19(H19), C17(H17), C31(H31), C34(H34),
  C20(H20), C16(H16)
;
_olex2_submission_special_instructions 'No special instructions were received'
_oxdiff_exptl_absorpt_empirical_details
;
Empirical correction (ABSPACK) includes:
- Absorption correction using spherical harmonics
- Frame scaling
;
_oxdiff_exptl_absorpt_empirical_full_max 1.350
_oxdiff_exptl_absorpt_empirical_full_min 0.727

loop_
_space_group_symop_operation_xyz
'x, y, z'
'-x, -y, -z'

loop_
_atom_site_label
_atom_site_type_symbol
_atom_site_fract_x
_atom_site_fract_y
_atom_site_fract_z
_atom_site_U_iso_or_equiv
_atom_site_adp_type
_atom_site_occupancy
_atom_site_site_symmetry_order
_atom_site_calc_flag
_atom_site_refinement_flags_posn
_atom_site_refinement_flags_adp
_atom_site_refinement_flags_occupancy
_atom_site_disorder_assembly
_atom_site_disorder_group
Zn1 Zn 0.23900(3) 0.01167(3) 0.76672(2) 0.02411(11) Uani 1 1 d . . . . .
S1 S -0.14367(6) 0.29622(5) 0.71802(4) 0.02642(14) Uani 1 1 d . . . . .
S2 S 0.11300(6) -0.21531(5) 0.69703(5) 0.02602(14) Uani 1 1 d . . . . .
C14 C 0.3156(2) -0.0979(2) 0.99652(19) 0.0273(5) Uani 1 1 d . . . . .
H14 H 0.3730 -0.1578 1.0609 0.033 Uiso 1 1 calc R . . . .
C2 C 0.1949(2) -0.0025(2) 1.00334(19) 0.0268(5) Uani 1 1 d . . . . .
O1 O 0.09156(16) 0.10228(15) 0.81776(13) 0.0274(4) Uani 1 1 d . . . . .
C1 C 0.0895(2) 0.0916(2) 0.91492(19) 0.0243(5) Uani 1 1 d . . . . .
N1 N -0.2323(2) 0.36731(18) 0.86712(16) 0.0267(4) Uani 1 1 d . . . . .
O2 O 0.22055(17) -0.06304(15) 0.67565(13) 0.0261(3) Uani 1 1 d . . . . .
N4 N 0.30673(19) 0.12553(18) 0.66318(16) 0.0249(4) Uani 1 1 d . . . . .
C18 C 0.7272(3) -0.4112(3) 0.9622(2) 0.0387(6) Uani 1 1 d . . . . .
H18 H 0.8110 -0.4765 0.9749 0.046 Uiso 1 1 calc R . . . .
C3 C 0.1827(2) -0.0072(2) 1.1058(2) 0.0294(5) Uani 1 1 d . . . . .
H3 H 0.2515 -0.0688 1.1626 0.035 Uiso 1 1 calc R . . . .
C8 C -0.3224(2) 0.4554(2) 0.7739(2) 0.0266(5) Uani 1 1 d . . . . .
C12 C -0.3753(3) 0.5148(2) 0.5838(2) 0.0324(5) Uani 1 1 d . . . . .
H12 H -0.3552 0.4997 0.5238 0.039 Uiso 1 1 calc R . . . .
C6 C -0.0231(2) 0.1783(2) 0.93627(19) 0.0249(5) Uani 1 1 d . . . . .
C7 C -0.1339(2) 0.2804(2) 0.85031(19) 0.0247(5) Uani 1 1 d . . . . .
C35 C 0.3426(2) 0.2052(2) 0.69289(19) 0.0272(5) Uani 1 1 d . . . . .
C5 C -0.0298(2) 0.1694(2) 1.0390(2) 0.0288(5) Uani 1 1 d . . . . .
H5 H -0.1045 0.2269 1.0510 0.035 Uiso 1 1 calc R . . . .
C10 C -0.5175(3) 0.6432(2) 0.6668(2) 0.0337(6) Uani 1 1 d . . . . .
H10 H -0.5934 0.7149 0.6598 0.040 Uiso 1 1 calc R . . . .
C13 C -0.2921(2) 0.4331(2) 0.6836(2) 0.0284(5) Uani 1 1 d . . . . .
C22 C 0.2888(2) 0.0578(2) 0.52344(19) 0.0261(5) Uani 1 1 d . . . . .
C37 C 0.2890(3) 0.3596(3) 0.7648(3) 0.0422(7) Uani 1 1 d . . . . .
H37 H 0.2318 0.4101 0.7946 0.051 Uiso 1 1 calc R . . . .
C38 C 0.4044(3) 0.3658(3) 0.7466(2) 0.0379(6) Uani 1 1 d . . . . .
H38 H 0.4245 0.4209 0.7635 0.045 Uiso 1 1 calc R . . . .
C28 C 0.0414(2) -0.2886(2) 0.5704(2) 0.0272(5) Uani 1 1 d . . . . .
C40 C 0.4599(3) 0.2092(2) 0.6770(2) 0.0312(5) Uani 1 1 d . . . . .
H40 H 0.5183 0.1576 0.6486 0.037 Uiso 1 1 calc R . . . .
C11 C -0.4883(3) 0.6188(2) 0.5777(2) 0.0356(6) Uani 1 1 d . . . . .
H11 H -0.5460 0.6736 0.5127 0.043 Uiso 1 1 calc R . . . .
C24 C 0.2671(3) 0.0324(2) 0.36036(19) 0.0293(5) Uani 1 1 d . . . . .
H24 H 0.2779 0.0520 0.2898 0.035 Uiso 1 1 calc R . . . .
C33 C 0.0413(2) -0.3017(2) 0.6760(2) 0.0282(5) Uani 1 1 d . . . . .
C9 C -0.4362(3) 0.5632(2) 0.7654(2) 0.0313(5) Uani 1 1 d . . . . .
H9 H -0.4562 0.5802 0.8245 0.038 Uiso 1 1 calc R . . . .
C27 C 0.1371(2) -0.1677(2) 0.56343(18) 0.0238(5) Uani 1 1 d . . . . .
C4 C 0.0722(3) 0.0765(2) 1.1247(2) 0.0315(5) Uani 1 1 d . . . . .
H4 H 0.0657 0.0712 1.1932 0.038 Uiso 1 1 calc R . . . .
C30 C -0.0696(3) -0.4190(2) 0.6038(2) 0.0358(6) Uani 1 1 d . . . . .
H30 H -0.1071 -0.4592 0.5809 0.043 Uiso 1 1 calc R . . . .
C29 C -0.0145(3) -0.3491(2) 0.5340(2) 0.0311(5) Uani 1 1 d . . . . .
H29 H -0.0142 -0.3420 0.4646 0.037 Uiso 1 1 calc R . . . .
C25 C 0.2132(2) -0.0503(2) 0.41064(19) 0.0262(5) Uani 1 1 d . . . . .
H25 H 0.1881 -0.0860 0.3729 0.031 Uiso 1 1 calc R . . . .
C23 C 0.3044(2) 0.0852(2) 0.41653(19) 0.0276(5) Uani 1 1 d . . . . .
H23 H 0.3408 0.1402 0.3830 0.033 Uiso 1 1 calc R . . . .
N3 N 0.0967(2) -0.21339(19) 0.50873(17) 0.0274(4) Uani 1 1 d . . . . .
C21 C 0.2346(2) -0.0284(2) 0.57602(18) 0.0230(5) Uani 1 1 d . . . . .
C39 C 0.4905(3) 0.2901(3) 0.7032(2) 0.0367(6) Uani 1 1 d . . . . .
H39 H 0.5690 0.2934 0.6917 0.044 Uiso 1 1 calc R . . . .
C32 C -0.0145(3) -0.3728(2) 0.7455(2) 0.0333(6) Uani 1 1 d . . . . .
H32 H -0.0143 -0.3813 0.8153 0.040 Uiso 1 1 calc R . . . .
C36 C 0.2568(3) 0.2787(3) 0.7390(2) 0.0352(6) Uani 1 1 d . . . . .
H36 H 0.1792 0.2739 0.7523 0.042 Uiso 1 1 calc R . . . .
C19 C 0.6355(3) -0.4366(2) 1.0189(2) 0.0347(6) Uani 1 1 d . . . . .
H19 H 0.6573 -0.5198 1.0693 0.042 Uiso 1 1 calc R . . . .
C26 C 0.1962(2) -0.0808(2) 0.51609(18) 0.0239(5) Uani 1 1 d . . . . .
C17 C 0.6938(3) -0.2874(3) 0.8860(3) 0.0448(7) Uani 1 1 d . . . . .
H17 H 0.7551 -0.2702 0.8468 0.054 Uiso 1 1 calc R . . . .
C31 C -0.0699(3) -0.4303(3) 0.7085(2) 0.0369(6) Uani 1 1 d . . . . .
H31 H -0.1082 -0.4775 0.7538 0.044 Uiso 1 1 calc R . . . .
C34 C 0.3222(2) 0.1271(2) 0.56999(19) 0.0261(5) Uani 1 1 d . . . . .
H34 H 0.3590 0.1785 0.5285 0.031 Uiso 1 1 calc R . . . .
C20 C 0.5105(3) -0.3388(2) 1.0014(2) 0.0310(5) Uani 1 1 d . . . . .
H20 H 0.4485 -0.3565 1.0391 0.037 Uiso 1 1 calc R . . . .
C16 C 0.5698(3) -0.1893(3) 0.8680(2) 0.0402(7) Uani 1 1 d . . . . .
H16 H 0.5477 -0.1067 0.8164 0.048 Uiso 1 1 calc R . . . .
N2 N 0.3538(2) -0.11013(19) 0.91166(16) 0.0266(4) Uani 1 1 d . . . . .
C15 C 0.4792(2) -0.2143(2) 0.92691(19) 0.0276(5) Uani 1 1 d . . . . .

loop_
_atom_site_aniso_label
_atom_site_aniso_U_11
_atom_site_aniso_U_22
_atom_site_aniso_U_33
_atom_site_aniso_U_23
_atom_site_aniso_U_13
_atom_site_aniso_U_12
Zn1 0.02746(18) 0.02084(17) 0.02118(18) -0.00777(13) 0.00425(12) -0.00963(13)
S1 0.0289(3) 0.0231(3) 0.0218(3) -0.0068(2) 0.0024(2) -0.0096(2)
S2 0.0286(3) 0.0253(3) 0.0246(3) -0.0102(2) 0.0070(2) -0.0131(2)
C14 0.0262(12) 0.0234(11) 0.0244(12) -0.0069(9) 0.0009(9) -0.0074(9)
C2 0.0274(12) 0.0224(11) 0.0245(12) -0.0080(9) 0.0021(9) -0.0077(9)
O1 0.0288(9) 0.0259(8) 0.0220(8) -0.0094(7) 0.0040(7) -0.0084(7)
C1 0.0261(11) 0.0213(10) 0.0232(11) -0.0080(9) 0.0031(9) -0.0100(9)
N1 0.0268(10) 0.0216(9) 0.0247(10) -0.0060(8) 0.0022(8) -0.0084(8)
O2 0.0332(9) 0.0251(8) 0.0205(8) -0.0089(6) 0.0060(7) -0.0145(7)
N4 0.0274(10) 0.0191(9) 0.0257(10) -0.0082(8) 0.0034(8) -0.0095(8)
C18 0.0321(14) 0.0324(13) 0.0389(15) -0.0133(12) 0.0030(11) -0.0052(11)
C3 0.0297(12) 0.0263(11) 0.0228(12) -0.0076(9) -0.0005(9) -0.0071(10)
C8 0.0258(11) 0.0214(11) 0.0278(12) -0.0058(9) 0.0009(9) -0.0109(9)
C12 0.0335(13) 0.0301(12) 0.0244(12) -0.0036(10) 0.0005(10) -0.0138(11)
C6 0.0265(11) 0.0215(11) 0.0234(11) -0.0076(9) 0.0032(9) -0.0098(9)
C7 0.0268(11) 0.0217(10) 0.0238(11) -0.0080(9) 0.0048(9) -0.0111(9)
C35 0.0332(12) 0.0194(10) 0.0250(12) -0.0058(9) 0.0016(9) -0.0118(9)
C5 0.0264(12) 0.0246(11) 0.0298(13) -0.0122(10) 0.0038(10) -0.0061(9)
C10 0.0282(12) 0.0241(11) 0.0363(14) -0.0043(10) 0.0008(10) -0.0089(10)
C13 0.0279(12) 0.0251(11) 0.0281(12) -0.0064(10) 0.0031(10) -0.0131(10)
C22 0.0269(12) 0.0207(10) 0.0263(12) -0.0087(9) 0.0049(9) -0.0083(9)
C37 0.0488(17) 0.0346(14) 0.0504(17) -0.0256(13) 0.0082(13) -0.0182(13)
C38 0.0508(17) 0.0297(13) 0.0347(14) -0.0094(11) -0.0021(12) -0.0234(12)
C28 0.0244(11) 0.0223(11) 0.0306(13) -0.0100(9) 0.0038(9) -0.0081(9)
C40 0.0333(13) 0.0270(12) 0.0297(13) -0.0089(10) 0.0039(10) -0.0136(10)
C11 0.0319(13) 0.0289(12) 0.0304(13) -0.0003(10) -0.0037(10) -0.0114(11)
C24 0.0339(13) 0.0275(12) 0.0210(11) -0.0084(9) 0.0043(9) -0.0111(10)
C33 0.0257(12) 0.0220(11) 0.0338(13) -0.0113(10) 0.0049(10) -0.0085(9)
C9 0.0296(12) 0.0258(11) 0.0306(13) -0.0071(10) 0.0036(10) -0.0104(10)
C27 0.0219(11) 0.0199(10) 0.0230(11) -0.0080(9) 0.0016(8) -0.0048(9)
C4 0.0338(13) 0.0304(12) 0.0224(12) -0.0115(10) 0.0018(10) -0.0075(10)
C30 0.0363(14) 0.0278(12) 0.0466(16) -0.0170(12) 0.0072(12) -0.0164(11)
C29 0.0328(13) 0.0269(12) 0.0357(14) -0.0156(10) 0.0060(10) -0.0133(10)
C25 0.0262(11) 0.0237(11) 0.0234(12) -0.0083(9) 0.0017(9) -0.0081(9)
C23 0.0311(12) 0.0249(11) 0.0230(12) -0.0067(9) 0.0061(9) -0.0127(10)
N3 0.0285(10) 0.0237(9) 0.0292(11) -0.0110(8) 0.0045(8) -0.0116(8)
C21 0.0216(11) 0.0171(10) 0.0239(11) -0.0068(9) 0.0023(8) -0.0052(8)
C39 0.0401(15) 0.0327(13) 0.0342(14) -0.0067(11) -0.0002(11) -0.0208(12)
C32 0.0369(14) 0.0300(12) 0.0329(14) -0.0121(11) 0.0117(11) -0.0166(11)
C36 0.0349(14) 0.0333(13) 0.0394(15) -0.0189(11) 0.0065(11) -0.0143(11)
C19 0.0386(14) 0.0235(12) 0.0297(13) -0.0071(10) 0.0013(11) -0.0071(11)
C26 0.0223(11) 0.0179(10) 0.0231(11) -0.0061(9) 0.0017(9) -0.0042(9)
C17 0.0363(15) 0.0364(15) 0.0518(18) -0.0144(13) 0.0188(13) -0.0125(12)
C31 0.0385(14) 0.0304(13) 0.0442(16) -0.0133(11) 0.0133(12) -0.0203(11)
C34 0.0289(12) 0.0210(10) 0.0239(12) -0.0057(9) 0.0039(9) -0.0111(9)
C20 0.0339(13) 0.0252(12) 0.0278(13) -0.0099(10) 0.0043(10) -0.0093(10)
C16 0.0367(14) 0.0272(13) 0.0412(16) -0.0052(11) 0.0120(12) -0.0101(11)
N2 0.0270(10) 0.0233(9) 0.0243(10) -0.0089(8) 0.0043(8) -0.0081(8)
C15 0.0273(12) 0.0238(11) 0.0232(12) -0.0083(9) 0.0026(9) -0.0057(9)

loop_
_atom_type_symbol
_atom_type_description
_atom_type_scat_dispersion_real
_atom_type_scat_dispersion_imag
_atom_type_scat_source
C C 0.0181 0.0091 'International Tables Vol C Tables 4.2.6.8 and 6.1.1.4'
H H 0.0000 0.0000 'International Tables Vol C Tables 4.2.6.8 and 6.1.1.4'
N N 0.0311 0.0180 'International Tables Vol C Tables 4.2.6.8 and 6.1.1.4'
O O 0.0492 0.0322 'International Tables Vol C Tables 4.2.6.8 and 6.1.1.4'
S S 0.3331 0.5567 'International Tables Vol C Tables 4.2.6.8 and 6.1.1.4'
Zn Zn -1.5491 0.6778 'International Tables Vol C Tables 4.2.6.8 and 6.1.1.4'

loop_
_geom_angle_atom_site_label_1
_geom_angle_atom_site_label_2
_geom_angle_atom_site_label_3
_geom_angle
_geom_angle_site_symmetry_1
_geom_angle_site_symmetry_3
_geom_angle_publ_flag
O1 Zn1 N4 113.46(8) . . ?
O1 Zn1 N2 96.01(8) . . ?
O2 Zn1 O1 120.67(7) . . ?
O2 Zn1 N4 95.37(8) . . ?
O2 Zn1 N2 116.80(8) . . ?
N4 Zn1 N2 116.03(8) . . ?
C13 S1 C7 88.65(12) . . ?
C33 S2 C27 88.85(12) . . ?
C2 C14 H14 116.1 . . ?
N2 C14 H14 116.1 . . ?
N2 C14 C2 127.8(2) . . ?
C1 C2 C14 124.7(2) . . ?
C3 C2 C14 115.6(2) . . ?
C3 C2 C1 119.7(2) . . ?
C1 O1 Zn1 126.15(15) . . ?
O1 C1 C2 124.0(2) . . ?
O1 C1 C6 118.8(2) . . ?
C6 C1 C2 117.2(2) . . ?
C7 N1 C8 111.1(2) . . ?
C21 O2 Zn1 126.59(15) . . ?
C35 N4 Zn1 119.93(16) . . ?
C34 N4 Zn1 121.74(16) . . ?
C34 N4 C35 118.3(2) . . ?
C19 C18 H18 120.2 . . ?
C19 C18 C17 119.6(3) . . ?
C17 C18 H18 120.2 . . ?
C2 C3 H3 119.0 . . ?
C4 C3 C2 122.0(2) . . ?
C4 C3 H3 119.0 . . ?
N1 C8 C13 115.3(2) . . ?
N1 C8 C9 124.5(2) . . ?
C13 C8 C9 120.2(2) . . ?
C13 C12 H12 121.2 . . ?
C11 C12 H12 121.2 . . ?
C11 C12 C13 117.6(3) . . ?
C1 C6 C7 121.1(2) . . ?
C5 C6 C1 120.7(2) . . ?
C5 C6 C7 118.2(2) . . ?
N1 C7 S1 115.33(18) . . ?
N1 C7 C6 121.5(2) . . ?
C6 C7 S1 123.12(18) . . ?
C40 C35 N4 121.2(2) . . ?
C40 C35 C36 120.3(2) . . ?
C36 C35 N4 118.6(2) . . ?
C6 C5 H5 119.1 . . ?
C6 C5 C4 121.7(2) . . ?
C4 C5 H5 119.1 . . ?
C11 C10 H10 119.3 . . ?
C9 C10 H10 119.3 . . ?
C9 C10 C11 121.5(2) . . ?
C8 C13 S1 109.63(18) . . ?
C8 C13 C12 121.3(2) . . ?
C12 C13 S1 129.1(2) . . ?
C23 C22 C21 119.4(2) . . ?
C23 C22 C34 116.0(2) . . ?
C21 C22 C34 124.5(2) . . ?
C38 C37 H37 119.6 . . ?
C38 C37 C36 120.8(3) . . ?
C36 C37 H37 119.6 . . ?
C37 C38 H38 120.0 . . ?
C37 C38 C39 119.9(3) . . ?
C39 C38 H38 120.0 . . ?
C33 C28 C29 119.8(2) . . ?
N3 C28 C33 115.6(2) . . ?
N3 C28 C29 124.6(2) . . ?
C35 C40 H40 120.0 . . ?
C35 C40 C39 120.1(3) . . ?
C39 C40 H40 120.0 . . ?
C12 C11 C10 121.4(2) . . ?
C12 C11 H11 119.3 . . ?
C10 C11 H11 119.3 . . ?
C25 C24 H24 120.4 . . ?
C23 C24 H24 120.4 . . ?
C23 C24 C25 119.1(2) . . ?
C28 C33 S2 109.54(18) . . ?
C32 C33 S2 129.4(2) . . ?
C32 C33 C28 121.0(2) . . ?
C8 C9 H9 121.0 . . ?
C10 C9 C8 118.1(3) . . ?
C10 C9 H9 121.0 . . ?
N3 C27 S2 115.40(18) . . ?
N3 C27 C26 122.2(2) . . ?
C26 C27 S2 122.41(18) . . ?
C3 C4 C5 118.7(2) . . ?
C3 C4 H4 120.7 . . ?
C5 C4 H4 120.7 . . ?
C29 C30 H30 119.5 . . ?
C29 C30 C31 121.0(3) . . ?
C31 C30 H30 119.5 . . ?
C28 C29 H29 120.8 . . ?
C30 C29 C28 118.5(3) . . ?
C30 C29 H29 120.8 . . ?
C24 C25 H25 119.3 . . ?
C24 C25 C26 121.5(2) . . ?
C26 C25 H25 119.3 . . ?
C22 C23 H23 119.1 . . ?
C24 C23 C22 121.7(2) . . ?
C24 C23 H23 119.1 . . ?
C27 N3 C28 110.6(2) . . ?
O2 C21 C22 123.9(2) . . ?
O2 C21 C26 118.4(2) . . ?
C26 C21 C22 117.7(2) . . ?
C38 C39 C40 120.0(3) . . ?
C38 C39 H39 120.0 . . ?
C40 C39 H39 120.0 . . ?
C33 C32 H32 120.7 . . ?
C31 C32 C33 118.5(3) . . ?
C31 C32 H32 120.7 . . ?
C35 C36 H36 120.6 . . ?
C37 C36 C35 118.8(3) . . ?
C37 C36 H36 120.6 . . ?
C18 C19 H19 119.8 . . ?
C18 C19 C20 120.5(2) . . ?
C20 C19 H19 119.8 . . ?
C25 C26 C27 118.4(2) . . ?
C25 C26 C21 120.6(2) . . ?
C21 C26 C27 121.1(2) . . ?
C18 C17 H17 119.8 . . ?
C16 C17 C18 120.4(3) . . ?
C16 C17 H17 119.8 . . ?
C30 C31 H31 119.4 . . ?
C32 C31 C30 121.2(2) . . ?
C32 C31 H31 119.4 . . ?
N4 C34 C22 127.2(2) . . ?
N4 C34 H34 116.4 . . ?
C22 C34 H34 116.4 . . ?
C19 C20 H20 120.3 . . ?
C15 C20 C19 119.4(3) . . ?
C15 C20 H20 120.3 . . ?
C17 C16 H16 120.1 . . ?
C15 C16 C17 119.9(2) . . ?
C15 C16 H16 120.1 . . ?
C14 N2 Zn1 120.55(17) . . ?
C14 N2 C15 116.8(2) . . ?
C15 N2 Zn1 122.68(16) . . ?
C20 C15 N2 120.7(2) . . ?
C16 C15 C20 120.2(2) . . ?
C16 C15 N2 119.1(2) . . ?

loop_
_geom_bond_atom_site_label_1
_geom_bond_atom_site_label_2
_geom_bond_distance
_geom_bond_site_symmetry_2
_geom_bond_publ_flag
Zn1 O1 1.9173(17) . ?
Zn1 O2 1.9142(17) . ?
Zn1 N4 2.009(2) . ?
Zn1 N2 2.015(2) . ?
S1 C7 1.763(2) . ?
S1 C13 1.742(3) . ?
S2 C33 1.730(3) . ?
S2 C27 1.764(2) . ?
C14 H14 0.9300 . ?
C14 C2 1.442(3) . ?
C14 N2 1.294(3) . ?
C2 C1 1.434(3) . ?
C2 C3 1.406(3) . ?
O1 C1 1.300(3) . ?
C1 C6 1.424(3) . ?
N1 C8 1.382(3) . ?
N1 C7 1.305(3) . ?
O2 C21 1.304(3) . ?
N4 C35 1.431(3) . ?
N4 C34 1.295(3) . ?
C18 H18 0.9300 . ?
C18 C19 1.378(4) . ?
C18 C17 1.388(4) . ?
C3 H3 0.9300 . ?
C3 C4 1.375(4) . ?
C8 C13 1.398(4) . ?
C8 C9 1.405(4) . ?
C12 H12 0.9300 . ?
C12 C13 1.403(3) . ?
C12 C11 1.384(4) . ?
C6 C7 1.466(3) . ?
C6 C5 1.387(3) . ?
C35 C40 1.383(4) . ?
C35 C36 1.392(4) . ?
C5 H5 0.9300 . ?
C5 C4 1.392(3) . ?
C10 H10 0.9300 . ?
C10 C11 1.392(4) . ?
C10 C9 1.381(4) . ?
C22 C23 1.410(3) . ?
C22 C21 1.433(3) . ?
C22 C34 1.442(3) . ?
C37 H37 0.9300 . ?
C37 C38 1.376(4) . ?
C37 C36 1.392(4) . ?
C38 H38 0.9300 . ?
C38 C39 1.383(4) . ?
C28 C33 1.406(4) . ?
C28 C29 1.410(4) . ?
C28 N3 1.378(3) . ?
C40 H40 0.9300 . ?
C40 C39 1.384(4) . ?
C11 H11 0.9300 . ?
C24 H24 0.9300 . ?
C24 C25 1.390(4) . ?
C24 C23 1.379(4) . ?
C33 C32 1.392(4) . ?
C9 H9 0.9300 . ?
C27 N3 1.308(3) . ?
C27 C26 1.469(3) . ?
C4 H4 0.9300 . ?
C30 H30 0.9300 . ?
C30 C29 1.380(4) . ?
C30 C31 1.400(4) . ?
C29 H29 0.9300 . ?
C25 H25 0.9300 . ?
C25 C26 1.390(3) . ?
C23 H23 0.9300 . ?
C21 C26 1.422(3) . ?
C39 H39 0.9300 . ?
C32 H32 0.9300 . ?
C32 C31 1.377(4) . ?
C36 H36 0.9300 . ?
C19 H19 0.9300 . ?
C19 C20 1.392(4) . ?
C17 H17 0.9300 . ?
C17 C16 1.385(4) . ?
C31 H31 0.9300 . ?
C34 H34 0.9300 . ?
C20 H20 0.9300 . ?
C20 C15 1.392(3) . ?
C16 H16 0.9300 . ?
C16 C15 1.380(4) . ?
N2 C15 1.435(3) . ?

loop_
_geom_torsion_atom_site_label_1
_geom_torsion_atom_site_label_2
_geom_torsion_atom_site_label_3
_geom_torsion_atom_site_label_4
_geom_torsion
_geom_torsion_site_symmetry_1
_geom_torsion_site_symmetry_2
_geom_torsion_site_symmetry_3
_geom_torsion_site_symmetry_4
_geom_torsion_publ_flag
Zn1 O1 C1 C2 -7.9(3) . . . . ?
Zn1 O1 C1 C6 171.75(16) . . . . ?
Zn1 O2 C21 C22 11.4(3) . . . . ?
Zn1 O2 C21 C26 -169.78(15) . . . . ?
Zn1 N4 C35 C40 132.0(2) . . . . ?
Zn1 N4 C35 C36 -47.7(3) . . . . ?
Zn1 N4 C34 C22 3.8(3) . . . . ?
Zn1 N2 C15 C20 -128.0(2) . . . . ?
Zn1 N2 C15 C16 53.2(3) . . . . ?
S2 C33 C32 C31 177.8(2) . . . . ?
S2 C27 N3 C28 1.0(2) . . . . ?
S2 C27 C26 C25 178.95(17) . . . . ?
S2 C27 C26 C21 -1.4(3) . . . . ?
C14 C2 C1 O1 -0.6(4) . . . . ?
C14 C2 C1 C6 179.7(2) . . . . ?
C14 C2 C3 C4 -179.0(2) . . . . ?
C14 N2 C15 C20 51.3(3) . . . . ?
C14 N2 C15 C16 -127.5(3) . . . . ?
C2 C14 N2 Zn1 -0.6(4) . . . . ?
C2 C14 N2 C15 -179.8(2) . . . . ?
C2 C1 C6 C7 178.0(2) . . . . ?
C2 C1 C6 C5 -1.0(3) . . . . ?
C2 C3 C4 C5 -0.7(4) . . . . ?
O1 C1 C6 C7 -1.7(3) . . . . ?
O1 C1 C6 C5 179.3(2) . . . . ?
C1 C2 C3 C4 -0.2(4) . . . . ?
C1 C6 C7 S1 5.5(3) . . . . ?
C1 C6 C7 N1 -173.7(2) . . . . ?
C1 C6 C5 C4 0.1(4) . . . . ?
N1 C8 C13 S1 -0.4(3) . . . . ?
N1 C8 C13 C12 179.8(2) . . . . ?
N1 C8 C9 C10 180.0(2) . . . . ?
O2 C21 C26 C27 2.5(3) . . . . ?
O2 C21 C26 C25 -177.8(2) . . . . ?
N4 C35 C40 C39 178.0(2) . . . . ?
N4 C35 C36 C37 -177.9(2) . . . . ?
C18 C19 C20 C15 -0.9(4) . . . . ?
C18 C17 C16 C15 0.6(5) . . . . ?
C3 C2 C1 O1 -179.3(2) . . . . ?
C3 C2 C1 C6 1.0(3) . . . . ?
C8 N1 C7 S1 -1.2(3) . . . . ?
C8 N1 C7 C6 178.1(2) . . . . ?
C6 C5 C4 C3 0.7(4) . . . . ?
C7 S1 C13 C8 -0.21(18) . . . . ?
C7 S1 C13 C12 179.5(2) . . . . ?
C7 N1 C8 C13 1.1(3) . . . . ?
C7 N1 C8 C9 -177.3(2) . . . . ?
C7 C6 C5 C4 -178.9(2) . . . . ?
C35 N4 C34 C22 -177.9(2) . . . . ?
C35 C40 C39 C38 0.8(4) . . . . ?
C5 C6 C7 S1 -175.43(18) . . . . ?
C5 C6 C7 N1 5.3(3) . . . . ?
C13 S1 C7 N1 0.86(19) . . . . ?
C13 S1 C7 C6 -178.4(2) . . . . ?
C13 C8 C9 C10 1.6(4) . . . . ?
C13 C12 C11 C10 1.3(4) . . . . ?
C22 C21 C26 C27 -178.6(2) . . . . ?
C22 C21 C26 C25 1.1(3) . . . . ?
C37 C38 C39 C40 0.8(4) . . . . ?
C38 C37 C36 C35 -0.9(4) . . . . ?
C28 C33 C32 C31 -0.1(4) . . . . ?
C40 C35 C36 C37 2.4(4) . . . . ?
C11 C12 C13 S1 -179.5(2) . . . . ?
C11 C12 C13 C8 0.2(4) . . . . ?
C11 C10 C9 C8 -0.2(4) . . . . ?
C24 C25 C26 C27 179.3(2) . . . . ?
C24 C25 C26 C21 -0.4(3) . . . . ?
C33 S2 C27 N3 -0.72(19) . . . . ?
C33 S2 C27 C26 178.20(19) . . . . ?
C33 C28 C29 C30 0.7(4) . . . . ?
C33 C28 N3 C27 -0.7(3) . . . . ?
C33 C32 C31 C30 0.6(4) . . . . ?
C9 C8 C13 S1 178.05(19) . . . . ?
C9 C8 C13 C12 -1.7(4) . . . . ?
C9 C10 C11 C12 -1.3(4) . . . . ?
C27 S2 C33 C28 0.26(18) . . . . ?
C27 S2 C33 C32 -177.8(2) . . . . ?
C29 C28 C33 S2 -178.85(19) . . . . ?
C29 C28 C33 C32 -0.6(4) . . . . ?
C29 C28 N3 C27 178.3(2) . . . . ?
C29 C30 C31 C32 -0.4(4) . . . . ?
C25 C24 C23 C22 -0.3(4) . . . . ?
C23 C22 C21 O2 177.5(2) . . . . ?
C23 C22 C21 C26 -1.3(3) . . . . ?
C23 C22 C34 N4 174.3(2) . . . . ?
C23 C24 C25 C26 0.0(4) . . . . ?
N3 C28 C33 S2 0.2(3) . . . . ?
N3 C28 C33 C32 178.5(2) . . . . ?
N3 C28 C29 C30 -178.3(2) . . . . ?
N3 C27 C26 C25 -2.2(3) . . . . ?
N3 C27 C26 C21 177.5(2) . . . . ?
C21 C22 C23 C24 0.9(4) . . . . ?
C21 C22 C34 N4 -1.7(4) . . . . ?
C36 C35 C40 C39 -2.4(4) . . . . ?
C36 C37 C38 C39 -0.7(5) . . . . ?
C19 C18 C17 C16 1.1(5) . . . . ?
C19 C20 C15 C16 2.6(4) . . . . ?
C19 C20 C15 N2 -176.2(2) . . . . ?
C26 C27 N3 C28 -178.0(2) . . . . ?
C17 C18 C19 C20 -0.9(5) . . . . ?
C17 C16 C15 C20 -2.5(5) . . . . ?
C17 C16 C15 N2 176.4(3) . . . . ?
C31 C30 C29 C28 -0.2(4) . . . . ?
C34 N4 C35 C40 -46.3(3) . . . . ?
C34 N4 C35 C36 134.0(2) . . . . ?
C34 C22 C23 C24 -175.3(2) . . . . ?
C34 C22 C21 O2 -6.6(4) . . . . ?
C34 C22 C21 C26 174.6(2) . . . . ?
N2 C14 C2 C1 5.1(4) . . . . ?
N2 C14 C2 C3 -176.1(2) . . . . ?
